data_7113083
loop_
_publ_author_name
'Chandrashekar, T. K.'
'Prabhuraja, V.'
'Gokulnath, S.'
'Sabarinathan, R.'
'Srinivasan, A.'

_publ_section_title
;
 Fused core-modified meso-aryl expanded porphyrins.
;
_journal_issue 32
_journal_name_full 'Chemical communications (Cambridge, England)'
_journal_page_first 5915
_journal_page_last 5917
_journal_paper_doi 10.1039/c000387e
_journal_volume 46
_journal_year 2010
_chemical_formula_sum 'C64 H52 N2 S5'
_chemical_formula_weight 1009.38
_chemical_name_common monofusedrubyrin
_chemical_name_systematic
;
?
;
_space_group_IT_number 14
_symmetry_cell_setting monoclinic
_symmetry_space_group_name_Hall '-P 2yn'
_symmetry_space_group_name_H-M 'P 1 21/n 1'
_atom_sites_solution_hydrogens geom
_atom_sites_solution_primary direct
_atom_sites_solution_secondary difmap
_audit_creation_method SHELXL-97
_cell_angle_alpha 90.00
_cell_angle_beta 114.98(3)
_cell_angle_gamma 90.00
_cell_formula_units_Z 2
_cell_length_a 14.623(3)
_cell_length_b 15.092(3)
_cell_length_c 15.929(3)
_cell_measurement_reflns_used 6342
_cell_measurement_temperature 293(2)
_cell_measurement_theta_max 24.84
_cell_measurement_theta_min 2.76
_cell_volume 3186.5(13)
_computing_cell_refinement 'BRUKER SMART'
_computing_data_collection 'BRUKER SMART'
_computing_data_reduction 'BRUKER SAINT'
_computing_molecular_graphics ORTEP
_computing_structure_refinement 'SHELXL-97 (Sheldrick, 1997)'
_computing_structure_solution 'SHELXS-97 (Sheldrick, 1990)'
_diffrn_ambient_temperature 293(2)
_diffrn_measured_fraction_theta_full 0.958
_diffrn_measured_fraction_theta_max 0.958
_diffrn_measurement_device_type 'BRUKER SMART APEX CCD DIFFRACTOMETER'
_diffrn_measurement_method 'omega-phi scan'
_diffrn_radiation_monochromator graphite
_diffrn_radiation_source 'fine-focus sealed tube'
_diffrn_radiation_type MoK\a
_diffrn_radiation_wavelength 0.71073
_diffrn_reflns_av_R_equivalents 0.0430
_diffrn_reflns_av_sigmaI/netI 0.0267
_diffrn_reflns_limit_h_max 17
_diffrn_reflns_limit_h_min -17
_diffrn_reflns_limit_k_max 18
_diffrn_reflns_limit_k_min -17
_diffrn_reflns_limit_l_max 19
_diffrn_reflns_limit_l_min -19
_diffrn_reflns_number 45977
_diffrn_reflns_theta_full 25.50
_diffrn_reflns_theta_max 25.50
_diffrn_reflns_theta_min 2.49
_exptl_absorpt_coefficient_mu 0.218
_exptl_absorpt_correction_T_max 0.9786
_exptl_absorpt_correction_T_min 0.9578
_exptl_absorpt_correction_type empirical
_exptl_absorpt_process_details 'BRUKER SADABS'
_exptl_crystal_colour green
_exptl_crystal_density_diffrn 1.052
_exptl_crystal_density_method 'not measured'
_exptl_crystal_description parallelopiped
_exptl_crystal_F_000 1060
_exptl_crystal_size_max 0.20
_exptl_crystal_size_mid 0.10
_exptl_crystal_size_min 0.10
_platon_squeeze_details
;
;
_refine_diff_density_max 1.562
_refine_diff_density_min -0.866
_refine_diff_density_rms 0.074
_refine_ls_extinction_method none
_refine_ls_goodness_of_fit_ref 1.047
_refine_ls_hydrogen_treatment constr
_refine_ls_matrix_type full
_refine_ls_number_parameters 311
_refine_ls_number_reflns 5924
_refine_ls_number_restraints 10
_refine_ls_restrained_S_all 1.050
_refine_ls_R_factor_all 0.0948
_refine_ls_R_factor_gt 0.0843
_refine_ls_shift/su_max 0.000
_refine_ls_shift/su_mean 0.000
_refine_ls_structure_factor_coef Fsqd
_refine_ls_weighting_details 'calc w=1/[\s^2^(Fo^2^)+(0.0699P)^2^+8.6813P] where P=(Fo^2^+2Fc^2^)/3'
_refine_ls_weighting_scheme calc
_refine_ls_wR_factor_gt 0.1933
_refine_ls_wR_factor_ref 0.2006
_reflns_number_gt 5147
_reflns_number_total 5924
_reflns_threshold_expression >2sigma(I)
_cod_data_source_file c000387e.txt
_cod_data_source_block sn52
_cod_original_cell_volume 3186.6(11)
_cod_original_sg_symbol_H-M P2(1)/n
_cod_database_code 7113083

loop_
_symmetry_equiv_pos_as_xyz
'x, y, z'
'-x+1/2, y+1/2, -z+1/2'
'-x, -y, -z'
'x-1/2, -y-1/2, z-1/2'

loop_
_atom_site_label
_atom_site_type_symbol
_atom_site_fract_x
_atom_site_fract_y
_atom_site_fract_z
_atom_site_U_iso_or_equiv
_atom_site_adp_type
_atom_site_occupancy
_atom_site_calc_flag
_atom_site_refinement_flags
C2 C -0.0042(4) 0.4495(3) 0.1866(3) 0.0607(12) Uiso 1 d D
C3 C -0.0295(4) 0.4183(3) 0.2544(3) 0.0607(12) Uiso 1 d D
C4 C -0.1228(3) 0.3779(3) 0.2219(3) 0.0433(9) Uani 1 d .
H4 H -0.1498 0.3531 0.2599 0.052 Uiso 1 calc R
C5 C -0.1720(3) 0.3785(2) 0.1252(2) 0.0336(8) Uani 1 d .
S2 S -0.09791(7) 0.43029(7) 0.07768(9) 0.0475(3) Uani 1 d .
C1 C 0.1502(3) 0.5011(3) 0.3077(3) 0.0559(11) Uiso 1 d D
S3 S 0.07743(13) 0.44791(13) 0.34906(11) 0.0342(4) Uani 0.50 d PD
S1 S 0.14515(7) 0.53872(7) 0.14776(8) 0.0488(3) Uani 1 d .
N1 N 0.2771(2) 0.62398(19) 0.08059(18) 0.0286(6) Uani 1 d .
C12 C 0.2506(2) 0.5705(2) 0.2477(2) 0.0287(7) Uani 1 d .
C21 C 0.4192(2) 0.6352(2) 0.3411(2) 0.0259(7) Uani 1 d .
C22 C 0.4976(2) 0.5743(2) 0.3823(2) 0.0294(7) Uani 1 d .
C26 C 0.4172(2) 0.7140(2) 0.3868(2) 0.0298(7) Uani 1 d .
C10 C 0.3469(2) 0.6396(2) 0.1684(2) 0.0280(7) Uani 1 d .
C23 C 0.5733(2) 0.5941(2) 0.4693(2) 0.0321(8) Uani 1 d .
H23 H 0.6256 0.5538 0.4970 0.038 Uiso 1 calc R
C11 C 0.3354(2) 0.6145(2) 0.2479(2) 0.0274(7) Uani 1 d .
C15 C 0.3233(3) 0.6962(2) -0.1246(2) 0.0310(7) Uani 1 d .
C31 C 0.6575(3) 0.6907(3) 0.6098(2) 0.0404(9) Uani 1 d .
H31A H 0.6570 0.6472 0.6535 0.061 Uiso 1 calc R
H31B H 0.6478 0.7485 0.6298 0.061 Uiso 1 calc R
H31C H 0.7211 0.6888 0.6057 0.061 Uiso 1 calc R
C25 C 0.4947(3) 0.7304(2) 0.4741(2) 0.0311(7) Uani 1 d .
H25 H 0.4933 0.7823 0.5049 0.037 Uiso 1 calc R
C7 C 0.3163(2) 0.6589(2) 0.0249(2) 0.0308(7) Uani 1 d .
C6 C 0.2682(2) 0.6576(2) -0.0726(2) 0.0295(7) Uani 1 d .
C24 C 0.5736(2) 0.6713(2) 0.5160(2) 0.0305(7) Uani 1 d .
C32 C 0.5031(3) 0.4898(3) 0.3351(3) 0.0381(8) Uani 1 d .
H32A H 0.5293 0.5019 0.2903 0.057 Uiso 1 calc R
H32B H 0.4368 0.4646 0.3045 0.057 Uiso 1 calc R
H32C H 0.5467 0.4486 0.3802 0.057 Uiso 1 calc R
C16 C 0.3843(3) 0.6413(3) -0.1502(3) 0.0397(9) Uani 1 d .
C13 C 0.2393(3) 0.5446(2) 0.3274(3) 0.0369(8) Uani 1 d .
H13 H 0.2872 0.5557 0.3873 0.044 Uiso 1 calc R
C9 C 0.4340(3) 0.6855(3) 0.1682(2) 0.0358(8) Uani 1 d .
H9 H 0.4914 0.7030 0.2196 0.043 Uiso 1 calc R
C8 C 0.4155(3) 0.6977(3) 0.0788(2) 0.0369(8) Uani 1 d .
H8 H 0.4573 0.7252 0.0560 0.044 Uiso 1 calc R
C20 C 0.3149(3) 0.7864(3) -0.1470(3) 0.0381(8) Uani 1 d .
C30 C 0.3341(3) 0.7808(3) 0.3422(3) 0.0412(9) Uani 1 d .
H30A H 0.3373 0.8039 0.2873 0.062 Uiso 1 calc R
H30B H 0.3422 0.8283 0.3848 0.062 Uiso 1 calc R
H30C H 0.2700 0.7528 0.3260 0.062 Uiso 1 calc R
C19 C 0.3684(3) 0.8202(3) -0.1943(3) 0.0467(10) Uani 1 d .
H19 H 0.3626 0.8801 -0.2093 0.056 Uiso 1 calc R
C14 C 0.0901(4) 0.4921(3) 0.2133(3) 0.0598(12) Uiso 1 d D
C17 C 0.4366(3) 0.6786(3) -0.1969(3) 0.0490(10) Uani 1 d .
H17 H 0.4776 0.6423 -0.2135 0.059 Uiso 1 calc R
C18 C 0.4298(3) 0.7676(3) -0.2195(3) 0.0470(10) Uani 1 d .
C27 C 0.3923(4) 0.5436(3) -0.1287(4) 0.0626(13) Uani 1 d .
H27A H 0.3289 0.5155 -0.1650 0.094 Uiso 1 calc R
H27B H 0.4092 0.5352 -0.0641 0.094 Uiso 1 calc R
H27C H 0.4439 0.5179 -0.1433 0.094 Uiso 1 calc R
C29 C 0.2492(4) 0.8462(3) -0.1200(4) 0.0611(13) Uani 1 d .
H29A H 0.1838 0.8198 -0.1389 0.092 Uiso 1 calc R
H29B H 0.2425 0.9026 -0.1500 0.092 Uiso 1 calc R
H29C H 0.2795 0.8543 -0.0541 0.092 Uiso 1 calc R
C28 C 0.4889(4) 0.8046(4) -0.2699(4) 0.0690(15) Uani 1 d .
H28A H 0.4550 0.8558 -0.3049 0.103 Uiso 1 calc R
H28B H 0.4940 0.7604 -0.3111 0.103 Uiso 1 calc R
H28C H 0.5553 0.8209 -0.2257 0.103 Uiso 1 calc R

loop_
_atom_site_aniso_label
_atom_site_aniso_U_11
_atom_site_aniso_U_22
_atom_site_aniso_U_33
_atom_site_aniso_U_23
_atom_site_aniso_U_13
_atom_site_aniso_U_12
C4 0.040(2) 0.051(2) 0.0278(18) -0.0090(17) 0.0028(16) -0.0049(18)
C5 0.0318(18) 0.0401(19) 0.0305(18) -0.0065(15) 0.0146(15) -0.0054(15)
S2 0.0367(5) 0.0382(5) 0.0802(8) -0.0104(5) 0.0371(5) -0.0104(4)
S3 0.0336(9) 0.0511(11) 0.0142(7) 0.0029(7) 0.0066(6) -0.0100(8)
S1 0.0235(4) 0.0424(6) 0.0597(7) -0.0227(5) -0.0028(4) -0.0022(4)
N1 0.0269(14) 0.0383(16) 0.0196(13) -0.0035(11) 0.0088(11) -0.0058(12)
C12 0.0258(16) 0.0322(17) 0.0234(15) -0.0026(13) 0.0059(13) -0.0015(13)
C21 0.0233(15) 0.0349(17) 0.0169(14) 0.0021(13) 0.0059(13) -0.0067(13)
C22 0.0265(16) 0.0359(18) 0.0262(16) -0.0003(14) 0.0115(14) -0.0058(14)
C26 0.0295(17) 0.0347(18) 0.0221(16) 0.0003(13) 0.0078(14) -0.0039(14)
C10 0.0243(16) 0.0349(18) 0.0203(15) -0.0038(13) 0.0049(13) -0.0051(13)
C23 0.0230(16) 0.042(2) 0.0267(17) 0.0052(15) 0.0061(13) 0.0004(14)
C11 0.0240(16) 0.0307(17) 0.0228(16) -0.0025(13) 0.0052(13) -0.0030(13)
C15 0.0305(17) 0.041(2) 0.0214(16) -0.0049(14) 0.0111(14) -0.0093(15)
C31 0.0334(19) 0.053(2) 0.0247(17) 0.0017(16) 0.0025(15) -0.0085(17)
C25 0.0331(18) 0.0355(18) 0.0206(16) -0.0044(13) 0.0072(14) -0.0070(15)
C7 0.0287(17) 0.0387(19) 0.0272(17) -0.0040(14) 0.0138(14) -0.0087(14)
C6 0.0265(16) 0.0380(18) 0.0257(16) -0.0045(14) 0.0126(14) -0.0050(14)
C24 0.0253(16) 0.0415(19) 0.0193(15) 0.0010(14) 0.0042(13) -0.0091(14)
C32 0.0343(19) 0.043(2) 0.0339(19) -0.0037(16) 0.0109(16) 0.0020(16)
C16 0.046(2) 0.042(2) 0.041(2) -0.0059(16) 0.0275(18) -0.0070(17)
C13 0.0345(19) 0.041(2) 0.0365(19) 0.0104(16) 0.0160(16) 0.0024(16)
C9 0.0286(17) 0.047(2) 0.0235(17) -0.0027(15) 0.0030(14) -0.0120(15)
C8 0.0310(18) 0.050(2) 0.0292(18) -0.0052(16) 0.0122(15) -0.0153(16)
C20 0.043(2) 0.041(2) 0.0343(19) -0.0012(16) 0.0206(17) -0.0044(17)
C30 0.041(2) 0.038(2) 0.0307(19) -0.0018(15) 0.0018(16) 0.0008(16)
C19 0.066(3) 0.038(2) 0.047(2) -0.0047(18) 0.034(2) -0.0136(19)
C17 0.059(3) 0.049(2) 0.056(3) -0.010(2) 0.041(2) -0.006(2)
C18 0.061(3) 0.048(2) 0.046(2) -0.0121(19) 0.036(2) -0.021(2)
C27 0.080(3) 0.047(3) 0.088(4) 0.003(2) 0.061(3) 0.006(2)
C29 0.079(3) 0.051(3) 0.073(3) 0.005(2) 0.051(3) 0.011(2)
C28 0.095(4) 0.068(3) 0.074(3) -0.011(3) 0.065(3) -0.028(3)

loop_
_atom_type_symbol
_atom_type_description
_atom_type_scat_dispersion_real
_atom_type_scat_dispersion_imag
_atom_type_scat_source
C C 0.0033 0.0016 'International Tables Vol C Tables 4.2.6.8 and 6.1.1.4'
H H 0.0000 0.0000 'International Tables Vol C Tables 4.2.6.8 and 6.1.1.4'
N N 0.0061 0.0033 'International Tables Vol C Tables 4.2.6.8 and 6.1.1.4'
S S 0.1246 0.1234 'International Tables Vol C Tables 4.2.6.8 and 6.1.1.4'

loop_
_geom_angle_atom_site_label_1
_geom_angle_atom_site_label_2
_geom_angle_atom_site_label_3
_geom_angle
_geom_angle_site_symmetry_1
_geom_angle_site_symmetry_3
C3 C2 C14 118.3(5) . .
C3 C2 S2 111.9(4) . .
C14 C2 S2 129.8(4) . .
C2 C3 C4 114.2(4) . .
C2 C3 S3 98.9(4) . .
C4 C3 S3 146.8(4) . .
C3 C4 C5 112.2(4) . .
C4 C5 C6 125.0(3) . 3_565
C4 C5 S2 110.8(3) . .
C6 C5 S2 124.2(3) 3_565 .
C2 S2 C5 90.8(2) . .
C13 C1 C14 113.5(4) . .
C13 C1 S3 147.1(4) . .
C14 C1 S3 99.4(3) . .
C1 S3 C3 105.9(2) . .
C14 S1 C12 91.0(2) . .
C7 N1 C10 105.4(3) . .
C13 C12 C11 124.8(3) . .
C13 C12 S1 110.5(3) . .
C11 C12 S1 124.7(3) . .
C22 C21 C26 120.5(3) . .
C22 C21 C11 119.5(3) . .
C26 C21 C11 120.1(3) . .
C23 C22 C21 118.5(3) . .
C23 C22 C32 119.5(3) . .
C21 C22 C32 122.0(3) . .
C25 C26 C21 118.8(3) . .
C25 C26 C30 120.3(3) . .
C21 C26 C30 120.9(3) . .
N1 C10 C11 124.0(3) . .
N1 C10 C9 111.0(3) . .
C11 C10 C9 125.0(3) . .
C24 C23 C22 122.4(3) . .
C10 C11 C12 124.7(3) . .
C10 C11 C21 118.5(3) . .
C12 C11 C21 116.8(3) . .
C20 C15 C16 120.0(3) . .
C20 C15 C6 120.6(3) . .
C16 C15 C6 119.3(3) . .
C24 C25 C26 121.8(3) . .
N1 C7 C6 124.5(3) . .
N1 C7 C8 111.2(3) . .
C6 C7 C8 124.3(3) . .
C7 C6 C5 124.7(3) . 3_565
C7 C6 C15 118.1(3) . .
C5 C6 C15 117.2(3) 3_565 .
C23 C24 C25 118.1(3) . .
C23 C24 C31 120.9(3) . .
C25 C24 C31 121.1(3) . .
C17 C16 C15 118.5(4) . .
C17 C16 C27 120.7(4) . .
C15 C16 C27 120.8(3) . .
C1 C13 C12 113.0(4) . .
C8 C9 C10 106.5(3) . .
C9 C8 C7 105.9(3) . .
C19 C20 C15 119.1(4) . .
C19 C20 C29 120.4(4) . .
C15 C20 C29 120.5(3) . .
C18 C19 C20 122.0(4) . .
C1 C14 C2 117.4(4) . .
C1 C14 S1 112.0(4) . .
C2 C14 S1 130.6(4) . .
C18 C17 C16 122.5(4) . .
C19 C18 C17 117.8(4) . .
C19 C18 C28 122.0(4) . .
C17 C18 C28 120.2(4) . .

loop_
_geom_bond_atom_site_label_1
_geom_bond_atom_site_label_2
_geom_bond_distance
_geom_bond_site_symmetry_2
C2 C3 1.365(6) .
C2 C14 1.415(6) .
C2 S2 1.721(5) .
C3 C4 1.380(6) .
C3 S3 1.710(5) .
C4 C5 1.398(5) .
C5 C6 1.409(5) 3_565
C5 S2 1.746(4) .
C1 C13 1.372(6) .
C1 C14 1.390(6) .
C1 S3 1.674(5) .
S1 C14 1.715(5) .
S1 C12 1.752(3) .
N1 C7 1.351(4) .
N1 C10 1.360(4) .
C12 C13 1.403(5) .
C12 C11 1.405(5) .
C21 C22 1.397(5) .
C21 C26 1.400(5) .
C21 C11 1.506(4) .
C22 C23 1.392(5) .
C22 C32 1.502(5) .
C26 C25 1.395(4) .
C26 C30 1.506(5) .
C10 C11 1.399(5) .
C10 C9 1.452(5) .
C23 C24 1.382(5) .
C15 C20 1.399(5) .
C15 C16 1.399(5) .
C15 C6 1.496(4) .
C31 C24 1.508(4) .
C25 C24 1.386(5) .
C7 C6 1.408(5) .
C7 C8 1.460(5) .
C6 C5 1.409(5) 3_565
C16 C17 1.390(5) .
C16 C27 1.507(6) .
C9 C8 1.344(5) .
C20 C19 1.392(5) .
C20 C29 1.507(6) .
C19 C18 1.380(6) .
C17 C18 1.383(6) .
C18 C28 1.514(5) .

loop_
_platon_squeeze_void_nr
_platon_squeeze_void_average_x
_platon_squeeze_void_average_y
_platon_squeeze_void_average_z
_platon_squeeze_void_volume
_platon_squeeze_void_count_electrons
1 0.000 0.500 0.500 394.5 146.7
2 0.500 0.000 1.000 394.3 146.7
